data_7119680
loop_
_publ_author_name
'Kai Sun'
'Xin Wang'
'Yunhe Lv'
'Gang Li'
'Hezhen Jiao'
'Changwei Dai'
'Yangyang Li'
'Chong Zhang'
'Lin Liu'

_publ_section_title
;
 Peroxodisulfate-mediated selenoamination of alkenes yielding
 amidoselenide-containing sulfamides and azoles
;
_journal_name_full Chem.Commun.
_journal_page_first 8471
_journal_volume 52
_journal_year 2016
_chemical_formula_sum 'C21 H17 N O3 S Se'
_chemical_formula_weight 442.38
_chemical_name_systematic
; 
 ? 
;
_space_group_IT_number 2
_symmetry_cell_setting triclinic
_symmetry_space_group_name_Hall '-P 1'
_symmetry_space_group_name_H-M 'P -1'
_atom_sites_solution_hydrogens geom
_atom_sites_solution_primary direct
_atom_sites_solution_secondary difmap
_audit_creation_method SHELXL-97
_audit_update_record
;
2016-05-19 deposited with the CCDC.
2016-06-17 downloaded from the CCDC.
;
_cell_angle_alpha 102.367(3)
_cell_angle_beta 94.393(3)
_cell_angle_gamma 107.218(3)
_cell_formula_units_Z 4
_cell_length_a 9.7234(4)
_cell_length_b 9.8305(4)
_cell_length_c 22.0952(9)
_cell_measurement_reflns_used 6383
_cell_measurement_temperature 296(2)
_cell_measurement_theta_max 23.73
_cell_measurement_theta_min 2.24
_cell_volume 1948.22(15)
_computing_cell_refinement 'Bruker SAINT'
_computing_data_collection 'Bruker APEX2'
_computing_data_reduction 'Bruker SAINT'
_computing_molecular_graphics 'Bruker SHELXTL'
_computing_publication_material 'Bruker SHELXTL'
_computing_structure_refinement 'SHELXL-97 (Sheldrick, 2008)'
_computing_structure_solution 'SHELXS-97 (Sheldrick, 2008)'
_diffrn_ambient_temperature 296(2)
_diffrn_measured_fraction_theta_full 0.984
_diffrn_measured_fraction_theta_max 0.984
_diffrn_measurement_device_type 'Bruker APEX-II CCD'
_diffrn_measurement_method '\f and \w scans'
_diffrn_radiation_monochromator graphite
_diffrn_radiation_source 'fine-focus sealed tube'
_diffrn_radiation_type MoK\a
_diffrn_radiation_wavelength 0.71073
_diffrn_reflns_av_R_equivalents 0.0271
_diffrn_reflns_av_sigmaI/netI 0.0345
_diffrn_reflns_limit_h_max 11
_diffrn_reflns_limit_h_min -11
_diffrn_reflns_limit_k_max 11
_diffrn_reflns_limit_k_min -11
_diffrn_reflns_limit_l_max 26
_diffrn_reflns_limit_l_min -26
_diffrn_reflns_number 21294
_diffrn_reflns_theta_full 25.60
_diffrn_reflns_theta_max 25.60
_diffrn_reflns_theta_min 2.22
_exptl_absorpt_coefficient_mu 2.055
_exptl_absorpt_correction_type none
_exptl_crystal_colour Colorless
_exptl_crystal_density_diffrn 1.508
_exptl_crystal_density_method 'not measured'
_exptl_crystal_description Block
_exptl_crystal_F_000 896
_exptl_crystal_size_max 0.2
_exptl_crystal_size_mid 0.2
_exptl_crystal_size_min 0.2
_refine_diff_density_max 0.608
_refine_diff_density_min -0.584
_refine_diff_density_rms 0.047
_refine_ls_extinction_method none
_refine_ls_goodness_of_fit_ref 1.014
_refine_ls_hydrogen_treatment constr
_refine_ls_matrix_type full
_refine_ls_number_parameters 487
_refine_ls_number_reflns 7204
_refine_ls_number_restraints 0
_refine_ls_restrained_S_all 1.014
_refine_ls_R_factor_all 0.0569
_refine_ls_R_factor_gt 0.0331
_refine_ls_shift/su_max 0.000
_refine_ls_shift/su_mean 0.000
_refine_ls_structure_factor_coef Fsqd
_refine_ls_weighting_details 'calc w=1/[\s^2^(Fo^2^)+(0.0393P)^2^+0.5465P] where P=(Fo^2^+2Fc^2^)/3'
_refine_ls_weighting_scheme calc
_refine_ls_wR_factor_gt 0.0753
_refine_ls_wR_factor_ref 0.0846
_reflns_number_gt 5259
_reflns_number_total 7204
_reflns_threshold_expression >2sigma(I)
_cod_data_source_file c6cc04225b2.cif
_cod_data_source_block 1
_cod_original_cell_volume 1948.22(14)
_cod_original_sg_symbol_H-M P-1
_cod_database_code 7119680

loop_
_symmetry_equiv_pos_as_xyz
'x, y, z'
'-x, -y, -z'

loop_
_atom_site_label
_atom_site_type_symbol
_atom_site_fract_x
_atom_site_fract_y
_atom_site_fract_z
_atom_site_U_iso_or_equiv
_atom_site_adp_type
_atom_site_occupancy
_atom_site_symmetry_multiplicity
_atom_site_calc_flag
_atom_site_refinement_flags
_atom_site_disorder_assembly
_atom_site_disorder_group
Se1 Se 0.32713(3) 0.80343(3) 0.116142(14) 0.05833(11) Uani 1 1 d . . .
Se2 Se -0.16655(3) 0.57190(4) 0.446373(15) 0.06436(11) Uani 1 1 d . . .
S2 S 0.26068(7) 0.65472(7) 0.40434(3) 0.04264(16) Uani 1 1 d . . .
S1 S 0.34069(8) 0.24916(9) 0.07288(4) 0.0573(2) Uani 1 1 d . . .
O3 O 0.0293(2) 0.3218(2) -0.00896(9) 0.0634(5) Uani 1 1 d . . .
O4 O 0.1763(2) 0.50541(19) 0.39683(9) 0.0603(5) Uani 1 1 d . . .
C23 C 0.3433(3) 0.8398(3) 0.51134(12) 0.0438(6) Uani 1 1 d . . .
C31 C 0.0701(3) 0.8797(3) 0.34782(12) 0.0399(6) Uani 1 1 d . . .
O5 O 0.3313(2) 0.6913(2) 0.35345(9) 0.0623(5) Uani 1 1 d . . .
O6 O 0.1590(2) 0.9555(2) 0.50489(9) 0.0658(6) Uani 1 1 d . . .
C30 C 0.0338(3) 0.7549(3) 0.38060(11) 0.0405(6) Uani 1 1 d . . .
H30A H 0.0129 0.6635 0.3480 0.049 Uiso 1 1 calc R . .
C22 C 0.2125(3) 0.8642(3) 0.48281(12) 0.0449(6) Uani 1 1 d . . .
C16 C 0.4886(3) 0.7973(3) 0.16953(13) 0.0476(7) Uani 1 1 d . . .
N1 N 0.2282(2) 0.3427(2) 0.05952(10) 0.0482(5) Uani 1 1 d . . .
C21 C 0.4749(3) 0.7836(3) 0.22961(13) 0.0537(7) Uani 1 1 d . . .
H21A H 0.3873 0.7788 0.2447 0.064 Uiso 1 1 calc R . .
C8 C 0.2481(3) 0.4892(3) 0.10187(11) 0.0451(6) Uani 1 1 d . . .
H8A H 0.3376 0.5133 0.1312 0.054 Uiso 1 1 calc R . .
C2 C 0.1427(3) 0.1335(3) -0.02330(12) 0.0498(7) Uani 1 1 d . . .
C290 C -0.1026(3) 0.7425(3) 0.41202(14) 0.0525(7) Uani 1 1 d . . .
H29A H -0.1813 0.7397 0.3815 0.063 Uiso 1 1 calc R . .
H29B H -0.0839 0.8304 0.4456 0.063 Uiso 1 1 calc R . .
C9 C 0.2764(3) 0.6043(3) 0.06372(12) 0.0505(7) Uani 1 1 d . . .
H9A H 0.1900 0.5846 0.0339 0.061 Uiso 1 1 calc R . .
H9B H 0.3552 0.5965 0.0402 0.061 Uiso 1 1 calc R . .
N2 N 0.1607(2) 0.7640(2) 0.42512(9) 0.0389(5) Uani 1 1 d . . .
C24 C 0.4272(3) 0.9173(3) 0.56884(13) 0.0590(8) Uani 1 1 d . . .
H24A H 0.4049 0.9941 0.5942 0.071 Uiso 1 1 calc R . .
C13 C -0.0949(4) 0.4575(3) 0.21407(15) 0.0675(9) Uani 1 1 d . . .
H13A H -0.1696 0.4483 0.2383 0.081 Uiso 1 1 calc R . .
C1 C 0.1221(3) 0.2728(3) 0.00757(12) 0.0478(7) Uani 1 1 d . . .
C37 C -0.2636(3) 0.4278(3) 0.37005(15) 0.0580(8) Uani 1 1 d . . .
C29 C 0.4976(3) 0.6874(3) 0.49250(15) 0.0597(8) Uani 1 1 d . . .
H29C H 0.5204 0.6112 0.4670 0.072 Uiso 1 1 calc R . .
C36 C 0.1159(3) 0.8564(3) 0.28987(13) 0.0484(7) Uani 1 1 d . . .
H36A H 0.1254 0.7657 0.2719 0.058 Uiso 1 1 calc R . .
C14 C 0.0303(4) 0.4358(3) 0.23430(14) 0.0658(9) Uani 1 1 d . . .
H14A H 0.0413 0.4121 0.2725 0.079 Uiso 1 1 calc R . .
C28 C 0.3799(3) 0.7281(3) 0.47472(12) 0.0424(6) Uani 1 1 d . . .
C32 C 0.0549(3) 1.0149(3) 0.37349(14) 0.0533(7) Uani 1 1 d . . .
H32A H 0.0229 1.0319 0.4121 0.064 Uiso 1 1 calc R . .
C7 C 0.2571(3) 0.1053(3) 0.00718(13) 0.0532(7) Uani 1 1 d . . .
C10 C 0.1268(3) 0.4825(3) 0.14080(12) 0.0450(6) Uani 1 1 d . . .
O2 O 0.3182(3) 0.2050(3) 0.12958(10) 0.0818(7) Uani 1 1 d . . .
C20 C 0.5900(4) 0.7770(4) 0.26733(14) 0.0655(9) Uani 1 1 d . . .
H20A H 0.5804 0.7684 0.3080 0.079 Uiso 1 1 calc R . .
C11 C -0.0013(3) 0.5055(3) 0.12106(14) 0.0562(7) Uani 1 1 d . . .
H11A H -0.0132 0.5297 0.0830 0.067 Uiso 1 1 calc R . .
C15 C 0.1415(3) 0.4487(3) 0.19847(12) 0.0536(7) Uani 1 1 d . . .
H15A H 0.2273 0.4346 0.2130 0.064 Uiso 1 1 calc R . .
C17 C 0.6191(3) 0.8046(4) 0.14816(15) 0.0673(9) Uani 1 1 d . . .
H17A H 0.6298 0.8146 0.1077 0.081 Uiso 1 1 calc R . .
C12 C -0.1113(4) 0.4929(3) 0.15760(16) 0.0664(9) Uani 1 1 d . . .
H12A H -0.1970 0.5085 0.1439 0.080 Uiso 1 1 calc R . .
C25 C 0.5458(3) 0.8764(4) 0.58728(15) 0.0679(9) Uani 1 1 d . . .
H25A H 0.6032 0.9260 0.6259 0.081 Uiso 1 1 calc R . .
C42 C -0.2184(4) 0.3078(4) 0.3500(2) 0.0834(11) Uani 1 1 d . . .
H42A H -0.1380 0.2988 0.3724 0.100 Uiso 1 1 calc R . .
O1 O 0.4843(2) 0.3290(3) 0.06632(12) 0.0867(7) Uani 1 1 d . . .
C38 C -0.3838(4) 0.4389(4) 0.33599(17) 0.0718(9) Uani 1 1 d . . .
H38A H -0.4168 0.5185 0.3490 0.086 Uiso 1 1 calc R . .
C26 C 0.5799(3) 0.7644(4) 0.54967(16) 0.0714(9) Uani 1 1 d . . .
H26A H 0.6604 0.7401 0.5632 0.086 Uiso 1 1 calc R . .
C33 C 0.0874(3) 1.1250(3) 0.34164(18) 0.0659(9) Uani 1 1 d . . .
H33A H 0.0776 1.2158 0.3592 0.079 Uiso 1 1 calc R . .
C6 C 0.2951(4) -0.0184(3) -0.01448(17) 0.0709(9) Uani 1 1 d . . .
H6A H 0.3715 -0.0362 0.0069 0.085 Uiso 1 1 calc R . .
C34 C 0.1338(3) 1.1010(4) 0.28464(19) 0.0705(9) Uani 1 1 d . . .
H34A H 0.1560 1.1756 0.2637 0.085 Uiso 1 1 calc R . .
C3 C 0.0623(4) 0.0333(4) -0.07795(14) 0.0686(9) Uani 1 1 d . . .
H3A H -0.0162 0.0488 -0.0989 0.082 Uiso 1 1 calc R . .
C35 C 0.1477(3) 0.9670(4) 0.25829(15) 0.0637(8) Uani 1 1 d . . .
H35A H 0.1783 0.9503 0.2193 0.076 Uiso 1 1 calc R . .
C19 C 0.7194(4) 0.7830(4) 0.24539(17) 0.0760(10) Uani 1 1 d . . .
H19A H 0.7971 0.7775 0.2710 0.091 Uiso 1 1 calc R . .
C4 C 0.1017(5) -0.0898(4) -0.10041(18) 0.0864(12) Uani 1 1 d . . .
H4B H 0.0502 -0.1569 -0.1374 0.104 Uiso 1 1 calc R . .
C5 C 0.2152(5) -0.1149(4) -0.0692(2) 0.0921(13) Uani 1 1 d . . .
H5B H 0.2389 -0.1990 -0.0854 0.111 Uiso 1 1 calc R . .
C39 C -0.4543(5) 0.3304(5) 0.2824(2) 0.0967(13) Uani 1 1 d . . .
H39A H -0.5342 0.3382 0.2592 0.116 Uiso 1 1 calc R . .
C18 C 0.7337(4) 0.7971(4) 0.18609(18) 0.0814(11) Uani 1 1 d . . .
H18A H 0.8214 0.8017 0.1712 0.098 Uiso 1 1 calc R . .
C41 C -0.2923(7) 0.2007(5) 0.2964(3) 0.1154(18) Uani 1 1 d . . .
H41A H -0.2617 0.1195 0.2831 0.138 Uiso 1 1 calc R . .
C40 C -0.4086(7) 0.2131(6) 0.2634(3) 0.1210(18) Uani 1 1 d . . .
H40A H -0.4575 0.1408 0.2274 0.145 Uiso 1 1 calc R . .

loop_
_atom_site_aniso_label
_atom_site_aniso_U_11
_atom_site_aniso_U_22
_atom_site_aniso_U_33
_atom_site_aniso_U_23
_atom_site_aniso_U_13
_atom_site_aniso_U_12
Se1 0.0615(2) 0.05552(19) 0.0655(2) 0.02332(15) 0.00766(15) 0.02461(15)
Se2 0.0527(2) 0.0865(2) 0.0634(2) 0.03715(18) 0.01795(15) 0.02092(17)
S2 0.0457(4) 0.0446(4) 0.0407(4) 0.0069(3) 0.0078(3) 0.0214(3)
S1 0.0535(5) 0.0629(5) 0.0573(4) 0.0120(4) 0.0001(4) 0.0256(4)
O3 0.0541(12) 0.0820(15) 0.0528(12) 0.0163(10) -0.0061(10) 0.0239(11)
O4 0.0668(13) 0.0373(11) 0.0682(12) 0.0020(9) -0.0023(10) 0.0150(10)
C23 0.0408(15) 0.0440(15) 0.0409(14) 0.0120(12) 0.0083(12) 0.0037(12)
C31 0.0293(14) 0.0373(14) 0.0502(15) 0.0081(11) 0.0007(12) 0.0096(11)
O5 0.0677(14) 0.0880(15) 0.0477(11) 0.0222(10) 0.0257(10) 0.0416(12)
O6 0.0695(14) 0.0661(13) 0.0590(12) -0.0093(10) 0.0084(11) 0.0354(12)
C30 0.0358(14) 0.0387(14) 0.0438(14) 0.0027(11) 0.0035(12) 0.0129(11)
C22 0.0436(16) 0.0419(15) 0.0454(15) 0.0055(12) 0.0084(13) 0.0116(13)
C16 0.0450(16) 0.0373(15) 0.0578(17) 0.0144(12) 0.0097(14) 0.0069(12)
N1 0.0469(13) 0.0532(14) 0.0421(12) 0.0080(10) -0.0013(10) 0.0173(11)
C21 0.0473(17) 0.0606(18) 0.0543(17) 0.0149(14) 0.0162(14) 0.0161(14)
C8 0.0451(16) 0.0502(16) 0.0381(14) 0.0116(12) -0.0005(12) 0.0136(13)
C2 0.0490(17) 0.0522(17) 0.0422(15) 0.0146(13) 0.0133(13) 0.0037(13)
C290 0.0432(16) 0.0542(17) 0.0608(18) 0.0135(14) 0.0120(14) 0.0163(13)
C9 0.0501(17) 0.0610(18) 0.0422(15) 0.0167(13) 0.0071(13) 0.0177(14)
N2 0.0373(12) 0.0403(12) 0.0374(11) 0.0018(9) 0.0041(9) 0.0157(10)
C24 0.0555(19) 0.0583(18) 0.0473(16) 0.0063(14) 0.0024(14) 0.0011(15)
C13 0.082(3) 0.0509(19) 0.061(2) 0.0067(15) 0.0343(19) 0.0089(17)
C1 0.0437(16) 0.0602(18) 0.0375(14) 0.0163(13) 0.0068(13) 0.0105(14)
C37 0.0537(19) 0.0546(18) 0.073(2) 0.0321(16) 0.0265(16) 0.0125(15)
C29 0.0471(18) 0.070(2) 0.067(2) 0.0223(16) 0.0074(15) 0.0226(15)
C36 0.0439(16) 0.0477(16) 0.0565(17) 0.0136(13) 0.0106(13) 0.0178(13)
C14 0.099(3) 0.0487(18) 0.0448(17) 0.0121(14) 0.0221(19) 0.0137(18)
C28 0.0384(15) 0.0457(15) 0.0422(14) 0.0126(12) 0.0088(12) 0.0102(12)
C32 0.0477(17) 0.0436(16) 0.0659(18) 0.0041(14) 0.0045(14) 0.0182(13)
C7 0.0564(18) 0.0495(17) 0.0528(16) 0.0164(14) 0.0205(14) 0.0101(14)
C10 0.0510(17) 0.0405(15) 0.0388(14) 0.0091(11) 0.0054(13) 0.0084(12)
O2 0.116(2) 0.0907(17) 0.0536(12) 0.0221(12) -0.0008(13) 0.0550(15)
C20 0.068(2) 0.077(2) 0.0496(17) 0.0173(16) 0.0064(17) 0.0203(18)
C11 0.0559(19) 0.0616(19) 0.0525(17) 0.0177(14) 0.0101(15) 0.0179(15)
C15 0.070(2) 0.0441(16) 0.0425(15) 0.0091(13) 0.0055(15) 0.0144(14)
C17 0.058(2) 0.087(2) 0.065(2) 0.0358(18) 0.0209(17) 0.0203(17)
C12 0.056(2) 0.061(2) 0.077(2) 0.0080(17) 0.0159(18) 0.0155(16)
C25 0.0469(19) 0.084(2) 0.0524(18) 0.0197(18) -0.0100(15) -0.0063(17)
C42 0.088(3) 0.063(2) 0.120(3) 0.046(2) 0.052(3) 0.030(2)
O1 0.0453(13) 0.0839(17) 0.119(2) 0.0094(15) 0.0013(13) 0.0169(12)
C38 0.061(2) 0.067(2) 0.085(2) 0.0243(19) 0.0143(19) 0.0137(17)
C26 0.0467(19) 0.091(3) 0.074(2) 0.029(2) -0.0034(17) 0.0146(18)
C33 0.0548(19) 0.0407(17) 0.102(3) 0.0172(17) -0.0012(19) 0.0196(14)
C6 0.084(2) 0.053(2) 0.082(2) 0.0236(18) 0.032(2) 0.0237(18)
C34 0.056(2) 0.065(2) 0.101(3) 0.046(2) 0.0106(19) 0.0184(17)
C3 0.062(2) 0.068(2) 0.0562(19) 0.0122(17) 0.0128(16) -0.0075(17)
C35 0.060(2) 0.072(2) 0.070(2) 0.0321(17) 0.0179(16) 0.0245(17)
C19 0.049(2) 0.098(3) 0.079(2) 0.032(2) -0.0004(18) 0.0150(18)
C4 0.103(3) 0.056(2) 0.070(2) -0.0016(18) 0.027(2) -0.010(2)
C5 0.123(4) 0.051(2) 0.098(3) 0.013(2) 0.049(3) 0.016(2)
C39 0.078(3) 0.097(3) 0.090(3) 0.015(3) 0.005(2) -0.001(2)
C18 0.0444(19) 0.119(3) 0.093(3) 0.049(2) 0.0234(19) 0.0249(19)
C41 0.146(5) 0.053(3) 0.151(5) 0.027(3) 0.081(4) 0.022(3)
C40 0.128(5) 0.077(3) 0.114(4) 0.001(3) 0.039(4) -0.020(3)

loop_
_atom_type_symbol
_atom_type_description
_atom_type_scat_dispersion_real
_atom_type_scat_dispersion_imag
_atom_type_scat_source
C C 0.0033 0.0016 'International Tables Vol C Tables 4.2.6.8 and 6.1.1.4'
H H 0.0000 0.0000 'International Tables Vol C Tables 4.2.6.8 and 6.1.1.4'
N N 0.0061 0.0033 'International Tables Vol C Tables 4.2.6.8 and 6.1.1.4'
O O 0.0106 0.0060 'International Tables Vol C Tables 4.2.6.8 and 6.1.1.4'
S S 0.1246 0.1234 'International Tables Vol C Tables 4.2.6.8 and 6.1.1.4'
Se Se -0.0929 2.2259 'International Tables Vol C Tables 4.2.6.8 and 6.1.1.4'

loop_
_geom_angle_atom_site_label_1
_geom_angle_atom_site_label_2
_geom_angle_atom_site_label_3
_geom_angle
_geom_angle_site_symmetry_1
_geom_angle_site_symmetry_3
C16 Se1 C9 97.06(11) . .
C37 Se2 C290 98.51(12) . .
O5 S2 O4 117.25(13) . .
O5 S2 N2 109.68(11) . .
O4 S2 N2 110.17(11) . .
O5 S2 C28 111.18(13) . .
O4 S2 C28 112.90(12) . .
N2 S2 C28 93.01(11) . .
O1 S1 O2 118.30(15) . .
O1 S1 N1 109.48(13) . .
O2 S1 N1 109.27(13) . .
O1 S1 C7 111.73(15) . .
O2 S1 C7 111.93(14) . .
N1 S1 C7 93.21(13) . .
C28 C23 C24 119.8(3) . .
C28 C23 C22 113.6(2) . .
C24 C23 C22 126.6(3) . .
C36 C31 C32 118.8(2) . .
C36 C31 C30 119.2(2) . .
C32 C31 C30 122.0(2) . .
N2 C30 C31 111.46(19) . .
N2 C30 C290 111.6(2) . .
C31 C30 C290 113.3(2) . .
O6 C22 N2 124.7(2) . .
O6 C22 C23 126.7(2) . .
N2 C22 C23 108.6(2) . .
C21 C16 C17 119.1(3) . .
C21 C16 Se1 120.3(2) . .
C17 C16 Se1 120.6(2) . .
C1 N1 C8 125.7(2) . .
C1 N1 S1 114.44(19) . .
C8 N1 S1 119.89(16) . .
C20 C21 C16 120.2(3) . .
N1 C8 C10 111.1(2) . .
N1 C8 C9 109.0(2) . .
C10 C8 C9 116.9(2) . .
C7 C2 C3 119.2(3) . .
C7 C2 C1 113.6(2) . .
C3 C2 C1 127.2(3) . .
C30 C290 Se2 114.99(18) . .
C8 C9 Se1 112.38(17) . .
C22 N2 C30 125.6(2) . .
C22 N2 S2 114.65(16) . .
C30 N2 S2 119.58(15) . .
C23 C24 C25 117.7(3) . .
C14 C13 C12 119.9(3) . .
O3 C1 N1 124.1(3) . .
O3 C1 C2 126.8(2) . .
N1 C1 C2 109.1(2) . .
C42 C37 C38 119.0(3) . .
C42 C37 Se2 120.0(3) . .
C38 C37 Se2 120.9(3) . .
C26 C29 C28 117.0(3) . .
C31 C36 C35 120.7(3) . .
C13 C14 C15 120.4(3) . .
C23 C28 C29 122.9(2) . .
C23 C28 S2 110.04(18) . .
C29 C28 S2 127.0(2) . .
C31 C32 C33 120.1(3) . .
C6 C7 C2 122.6(3) . .
C6 C7 S1 127.8(3) . .
C2 C7 S1 109.6(2) . .
C11 C10 C15 118.1(3) . .
C11 C10 C8 122.7(2) . .
C15 C10 C8 119.1(2) . .
C21 C20 C19 120.3(3) . .
C12 C11 C10 120.4(3) . .
C14 C15 C10 120.8(3) . .
C18 C17 C16 120.4(3) . .
C13 C12 C11 120.3(3) . .
C26 C25 C24 121.3(3) . .
C37 C42 C41 120.1(4) . .
C39 C38 C37 119.3(4) . .
C25 C26 C29 121.4(3) . .
C34 C33 C32 120.5(3) . .
C7 C6 C5 117.1(4) . .
C33 C34 C35 120.0(3) . .
C4 C3 C2 118.4(3) . .
C34 C35 C36 119.9(3) . .
C18 C19 C20 119.8(3) . .
C5 C4 C3 121.1(4) . .
C4 C5 C6 121.6(4) . .
C40 C39 C38 120.9(5) . .
C19 C18 C17 120.2(3) . .
C40 C41 C42 120.4(5) . .
C41 C40 C39 120.3(5) . .

loop_
_geom_bond_atom_site_label_1
_geom_bond_atom_site_label_2
_geom_bond_distance
_geom_bond_site_symmetry_2
Se1 C16 1.914(3) .
Se1 C9 1.946(3) .
Se2 C37 1.919(3) .
Se2 C290 1.943(3) .
S2 O5 1.4180(19) .
S2 O4 1.4202(19) .
S2 N2 1.669(2) .
S2 C28 1.741(3) .
S1 O1 1.420(2) .
S1 O2 1.423(2) .
S1 N1 1.671(2) .
S1 C7 1.740(3) .
O3 C1 1.210(3) .
C23 C28 1.371(4) .
C23 C24 1.385(4) .
C23 C22 1.482(4) .
C31 C36 1.383(4) .
C31 C32 1.384(4) .
C31 C30 1.522(3) .
O6 C22 1.200(3) .
C30 N2 1.487(3) .
C30 C290 1.528(4) .
C22 N2 1.385(3) .
C16 C21 1.375(4) .
C16 C17 1.375(4) .
N1 C1 1.384(3) .
N1 C8 1.489(3) .
C21 C20 1.369(4) .
C8 C10 1.507(4) .
C8 C9 1.525(3) .
C2 C7 1.383(4) .
C2 C3 1.389(4) .
C2 C1 1.471(4) .
C24 C25 1.390(4) .
C13 C14 1.355(5) .
C13 C12 1.376(4) .
C37 C42 1.377(5) .
C37 C38 1.385(4) .
C29 C26 1.373(4) .
C29 C28 1.377(4) .
C36 C35 1.387(4) .
C14 C15 1.380(4) .
C32 C33 1.388(4) .
C7 C6 1.375(4) .
C10 C11 1.385(4) .
C10 C15 1.391(3) .
C20 C19 1.373(4) .
C11 C12 1.382(4) .
C17 C18 1.371(4) .
C25 C26 1.370(5) .
C42 C41 1.384(6) .
C38 C39 1.382(5) .
C33 C34 1.367(5) .
C6 C5 1.376(5) .
C34 C35 1.372(5) .
C3 C4 1.380(5) .
C19 C18 1.360(5) .
C4 C5 1.368(5) .
C39 C40 1.352(7) .
C41 C40 1.349(7) .
